data_7715924
loop_
_publ_author_name
'Dumitra&#x15f;, Darius'
'Dalmau, David'
'Garc&#xed;a-Ordu&#xf1;a, Pilar'
'Pop, Alexandra'
'Silvestru, Anca'
'Urriolabeitia, Esteban P.'

_publ_section_title
;
 Orthopalladated imidazolones and thiazolones: synthesis, photophysical
 properties and photochemical reactivity.
;
_journal_issue 21
_journal_name_full 'Dalton transactions (Cambridge, England : 2003)'
_journal_page_first 8948
_journal_page_last 8957
_journal_paper_doi 10.1039/d4dt00730a
_journal_volume 53
_journal_year 2024
_chemical_formula_moiety 'C42 H30 Cl4 F6 N4 O6 Pd2'
_chemical_formula_sum 'C42 H30 Cl4 F6 N4 O6 Pd2'
_chemical_formula_weight 1155.25
_space_group_crystal_system monoclinic
_space_group_IT_number 15
_space_group_name_Hall '-C 2yc'
_space_group_name_H-M_alt 'C 1 2/c 1'
_atom_sites_solution_hydrogens geom
_atom_sites_solution_primary direct
_atom_sites_solution_secondary difmap
_audit_creation_date 2023-10-02
_audit_creation_method
;
Olex2 1.5
(compiled 2023.08.24 svn.re1ec1418 for OlexSys, GUI svn.r6817)
;
_audit_update_record
;
2024-02-14 deposited with the CCDC.	2024-05-02 downloaded from the CCDC.
;
_cell_angle_alpha 90
_cell_angle_beta 101.132(2)
_cell_angle_gamma 90
_cell_formula_units_Z 4
_cell_length_a 24.7871(14)
_cell_length_b 10.8791(7)
_cell_length_c 16.2545(10)
_cell_measurement_reflns_used 9466
_cell_measurement_temperature 100.00
_cell_measurement_theta_max 28.288
_cell_measurement_theta_min 3.134
_cell_volume 4300.7(5)
_computing_cell_refinement 'SAINT V8.40B (Bruker AXS, 2016) in APEX4'
_computing_data_collection 'SAINT V8.40B (Bruker AXS, 2016) in APEX4'
_computing_data_reduction 'SAINT V8.40B (Bruker AXS, 2016) in APEX4'
_computing_molecular_graphics 'Olex2 1.5 (Dolomanov et al., 2009)'
_computing_publication_material 'Olex2 1.5 (Dolomanov et al., 2009)'
_computing_structure_refinement 'SHELXL  (Sheldrick, 2008)'
_computing_structure_solution 'SHELXS  (Sheldrick, 2008)'
_diffrn_ambient_temperature 100(2)
_diffrn_detector 'Photon III'
_diffrn_detector_type 'Bruker Photon III area detector'
_diffrn_measured_fraction_theta_full 0.999
_diffrn_measured_fraction_theta_max 0.999
_diffrn_measurement_device 'Bruker Photon III , D8 Venture diffractometer'
_diffrn_measurement_device_type 'Bruker D8 VENTURE'
_diffrn_measurement_method '\f and \w scans'
_diffrn_radiation_type MoK\a
_diffrn_radiation_wavelength 0.71073
_diffrn_reflns_av_R_equivalents 0.0272
_diffrn_reflns_av_unetI/netI 0.0131
_diffrn_reflns_Laue_measured_fraction_full 0.999
_diffrn_reflns_Laue_measured_fraction_max 0.999
_diffrn_reflns_limit_h_max 32
_diffrn_reflns_limit_h_min -32
_diffrn_reflns_limit_k_max 14
_diffrn_reflns_limit_k_min -14
_diffrn_reflns_limit_l_max 21
_diffrn_reflns_limit_l_min -21
_diffrn_reflns_number 109048
_diffrn_reflns_point_group_measured_fraction_full 0.999
_diffrn_reflns_point_group_measured_fraction_max 0.999
_diffrn_reflns_theta_full 25.242
_diffrn_reflns_theta_max 28.301
_diffrn_reflns_theta_min 2.051
_diffrn_source 'high brilliance microfocus sealed tube'
_diffrn_source_current 1.4
_diffrn_source_power 0.07
_diffrn_source_type 'Diamond  Incoatec Microfocus Source '
_diffrn_source_voltage 50.0
_diffrn_standards_number 0
_exptl_absorpt_coefficient_mu 1.164
_exptl_absorpt_correction_T_max 0.7457
_exptl_absorpt_correction_T_min 0.7002
_exptl_absorpt_correction_type multi-scan
_exptl_absorpt_process_details
;
SADABS-2016/2 (Bruker,2016/2) was used for absorption correction.
wR2(int) was 0.0833 before and 0.0397 after correction.
The Ratio of minimum to maximum transmission is 0.9390.
The \l/2 correction factor is Not present.
;
_exptl_crystal_colour orange
_exptl_crystal_colour_primary orange
_exptl_crystal_density_diffrn 1.784
_exptl_crystal_description prism
_exptl_crystal_F_000 2288
_exptl_crystal_recrystallization_method 'Re-crystallisation from solvent: CH2Cl2/n-hexane'
_exptl_crystal_size_max 0.26
_exptl_crystal_size_mid 0.16
_exptl_crystal_size_min 0.14
_refine_diff_density_max 0.608
_refine_diff_density_min -0.662
_refine_diff_density_rms 0.064
_refine_ls_extinction_method none
_refine_ls_goodness_of_fit_ref 1.058
_refine_ls_hydrogen_treatment constr
_refine_ls_matrix_type full
_refine_ls_number_parameters 299
_refine_ls_number_reflns 5340
_refine_ls_number_restraints 1
_refine_ls_restrained_S_all 1.058
_refine_ls_R_factor_all 0.0195
_refine_ls_R_factor_gt 0.0195
_refine_ls_shift/su_max 0.005
_refine_ls_shift/su_mean 0.000
_refine_ls_structure_factor_coef Fsqd
_refine_ls_weighting_details 'w=1/[\s^2^(Fo^2^)+(0.0203P)^2^+8.4757P] where P=(Fo^2^+2Fc^2^)/3'
_refine_ls_weighting_scheme calc
_refine_ls_wR_factor_gt 0.0490
_refine_ls_wR_factor_ref 0.0491
_reflns_Friedel_coverage 0.000
_reflns_number_gt 5318
_reflns_number_total 5340
_reflns_threshold_expression 'I > 2\s(I)'
_cod_data_source_file d4dt00730a2.cif
_cod_data_source_block cmpnd_4c
_cod_depositor_comments 'Adding full bibliography for 7715922--7715926.cif.'
_cod_database_code 7715924
_shelx_shelxl_version_number 2019/1
_shelx_space_group_comment
;
The symmetry employed for this shelxl refinement is uniquely defined
by the following loop, which should always be used as a source of
symmetry information in preference to the above space-group names.
They are only intended as comments.
;
_shelx_estimated_absorpt_t_max 0.854
_shelx_estimated_absorpt_t_min 0.752
_olex2_refinement_description
;
1. Fixed Uiso
 At 1.2 times of:
  All C(H) groups, All C(H,H) groups
 At 1.5 times of:
  All C(H,H,H) groups
2. Others
 1*[Sof(F3A)+Sof(F1A)]+1*[Sof(F3B)+Sof(F1B)]+1*[Sof(F3C)+Sof(F1C)]=1 with esd
 of 0.001
 Sof(F3A)=Sof(F1A)=FVAR(1)
 Sof(F3B)=Sof(F1B)=FVAR(2)
 Sof(F3C)=Sof(F1C)=FVAR(3)
3.a Secondary CH2 refined with riding coordinates:
 C10(H10A,H10B), C11(H11A,H11B)
3.b Aromatic/amide H refined with riding coordinates:
 C17(H17), C15(H15), C16(H16), C19(H19), C7(H7), C5(H5), C2(H2), C18(H18)
3.c Idealised Me refined as rotating group:
 C12(H12A,H12B,H12C)
;
_olex2_submission_special_instructions 'No special instructions were received'

loop_
_space_group_symop_operation_xyz
'x, y, z'
'-x, y, -z+1/2'
'x+1/2, y+1/2, z'
'-x+1/2, y+1/2, -z+1/2'
'-x, -y, -z'
'x, -y, z-1/2'
'-x+1/2, -y+1/2, -z'
'x+1/2, -y+1/2, z-1/2'

loop_
_atom_site_label
_atom_site_type_symbol
_atom_site_fract_x
_atom_site_fract_y
_atom_site_fract_z
_atom_site_U_iso_or_equiv
_atom_site_adp_type
_atom_site_occupancy
_atom_site_site_symmetry_order
_atom_site_calc_flag
_atom_site_refinement_flags_posn
_atom_site_refinement_flags_adp
_atom_site_refinement_flags_occupancy
_atom_site_disorder_assembly
_atom_site_disorder_group
Pd1 Pd 0.46941(2) 0.27795(2) 0.65946(2) 0.01152(4) Uani 1 1 d . . . . .
Cl2 Cl 0.27526(2) 0.68068(4) 0.66744(3) 0.02732(8) Uani 1 1 d . . . . .
Cl1 Cl 0.25023(2) 0.39298(4) 0.65755(3) 0.02595(8) Uani 1 1 d . . . . .
O2 O 0.42058(4) 0.14972(9) 0.70145(6) 0.01703(19) Uani 1 1 d . . . . .
F2 F 0.40826(5) -0.05488(9) 0.85853(6) 0.0315(2) Uani 1 1 d . . . . .
O3 O 0.47332(4) 0.12631(9) 0.83080(6) 0.01678(19) Uani 1 1 d . . . . .
O1 O 0.58400(5) 0.68550(10) 0.62491(7) 0.0225(2) Uani 1 1 d . . . . .
N1 N 0.51787(5) 0.39850(10) 0.61347(7) 0.0132(2) Uani 1 1 d . . . . .
N2 N 0.59486(5) 0.48300(11) 0.58606(7) 0.0154(2) Uani 1 1 d . . . . .
F3B F 0.4276(2) -0.1117(3) 0.7414(2) 0.0188(8) Uiso 0.386(7) 1 d . . P A 2
C17 C 0.60285(7) 0.04946(15) 0.46858(10) 0.0238(3) Uani 1 1 d . . . . .
H17 H 0.611752 -0.022685 0.441087 0.029 Uiso 1 1 calc R U . . .
C15 C 0.63136(6) 0.21969(14) 0.56104(10) 0.0204(3) Uani 1 1 d . . . . .
H15 H 0.659493 0.263339 0.597437 0.024 Uiso 1 1 calc R U . . .
C16 C 0.64388(7) 0.11311(16) 0.52223(10) 0.0249(3) Uani 1 1 d . . . . .
H16 H 0.680606 0.083369 0.532268 0.030 Uiso 1 1 calc R U . . .
C3 C 0.31572(6) 0.44828(14) 0.65856(9) 0.0181(3) Uani 1 1 d . . . . .
C12 C 0.74571(7) 0.5424(2) 0.57947(13) 0.0415(5) Uani 1 1 d . . . . .
H12A H 0.739322 0.616298 0.544453 0.062 Uiso 1 1 calc R U . . .
H12B H 0.751560 0.471848 0.544742 0.062 Uiso 1 1 calc R U . . .
H12C H 0.778312 0.554441 0.623578 0.062 Uiso 1 1 calc R U . . .
C10 C 0.64436(6) 0.50661(14) 0.55158(9) 0.0175(3) Uani 1 1 d . . . . .
H10A H 0.639156 0.583344 0.518254 0.021 Uiso 1 1 calc R U . . .
H10B H 0.649463 0.438575 0.513362 0.021 Uiso 1 1 calc R U . . .
C4 C 0.32649(6) 0.57418(14) 0.66302(9) 0.0184(3) Uani 1 1 d . . . . .
C21 C 0.40740(8) -0.02549(16) 0.78029(10) 0.0289(4) Uani 1 1 d . . . . .
C11 C 0.69590(6) 0.51852(16) 0.61929(9) 0.0226(3) Uani 1 1 d . . . . .
H11A H 0.701584 0.441962 0.652770 0.027 Uiso 1 1 calc R U . . .
H11B H 0.691390 0.587129 0.657407 0.027 Uiso 1 1 calc R U . . .
C8 C 0.51692(6) 0.52361(12) 0.63337(8) 0.0143(2) Uani 1 1 d . . . . .
C14 C 0.57720(6) 0.26313(13) 0.54663(8) 0.0151(2) Uani 1 1 d . . . . .
C13 C 0.56327(5) 0.37880(12) 0.58356(8) 0.0137(2) Uani 1 1 d . . . . .
C1 C 0.41177(5) 0.40402(12) 0.65660(8) 0.0139(2) Uani 1 1 d . . . . .
C20 C 0.43658(6) 0.09812(13) 0.77095(9) 0.0160(2) Uani 1 1 d . . . . .
C6 C 0.42198(5) 0.53193(13) 0.65992(8) 0.0143(2) Uani 1 1 d . . . . .
C19 C 0.53582(6) 0.19706(13) 0.49441(9) 0.0166(3) Uani 1 1 d . . . . .
H19 H 0.498811 0.224796 0.485929 0.020 Uiso 1 1 calc R U . . .
F1B F 0.35332(14) -0.0189(4) 0.7470(3) 0.0239(9) Uiso 0.386(7) 1 d . . P A 2
C7 C 0.47481(5) 0.58498(13) 0.65510(8) 0.0146(2) Uani 1 1 d . . . . .
H7 H 0.480103 0.669722 0.668324 0.018 Uiso 1 1 calc R U . . .
C9 C 0.56787(6) 0.58022(13) 0.61753(9) 0.0162(3) Uani 1 1 d . . . . .
C5 C 0.37928(6) 0.61510(13) 0.66412(8) 0.0166(3) Uani 1 1 d . . . . .
H5 H 0.386858 0.700738 0.667763 0.020 Uiso 1 1 calc R U . . .
C2 C 0.35788(6) 0.36462(13) 0.65582(9) 0.0169(3) Uani 1 1 d . . . . .
H2 H 0.349918 0.279133 0.653366 0.020 Uiso 1 1 calc R U . . .
C18 C 0.54873(6) 0.09114(14) 0.45501(9) 0.0202(3) Uani 1 1 d . . . . .
H18 H 0.520691 0.046981 0.418775 0.024 Uiso 1 1 calc R U . . .
F3A F 0.44529(17) -0.1189(2) 0.75652(18) 0.0200(7) Uiso 0.444(7) 1 d . . P A 1
F1A F 0.36291(13) -0.0460(3) 0.7274(2) 0.0280(7) Uiso 0.444(7) 1 d . . P A 1
F3C F 0.4004(4) -0.0939(6) 0.7268(4) 0.0336(19) Uiso 0.169(4) 1 d . . P A 3
F1C F 0.3443(3) 0.0261(7) 0.7702(4) 0.0279(17) Uiso 0.169(4) 1 d . . P A 3

loop_
_atom_site_aniso_label
_atom_site_aniso_U_11
_atom_site_aniso_U_22
_atom_site_aniso_U_33
_atom_site_aniso_U_23
_atom_site_aniso_U_13
_atom_site_aniso_U_12
Pd1 0.01297(6) 0.01008(5) 0.01133(6) 0.00082(3) 0.00193(4) 0.00067(3)
Cl2 0.01889(16) 0.02985(19) 0.0329(2) -0.00387(15) 0.00412(14) 0.01084(14)
Cl1 0.01421(15) 0.0330(2) 0.03142(19) 0.00417(15) 0.00635(13) 0.00001(14)
O2 0.0178(5) 0.0151(4) 0.0175(5) 0.0027(4) 0.0019(4) -0.0027(4)
F2 0.0529(6) 0.0219(5) 0.0232(5) 0.0012(4) 0.0157(4) -0.0136(4)
O3 0.0215(5) 0.0135(4) 0.0152(4) -0.0004(4) 0.0032(4) -0.0036(4)
O1 0.0219(5) 0.0152(5) 0.0311(6) -0.0014(4) 0.0066(4) -0.0036(4)
N1 0.0144(5) 0.0119(5) 0.0133(5) 0.0003(4) 0.0028(4) 0.0012(4)
N2 0.0143(5) 0.0159(5) 0.0161(5) 0.0003(4) 0.0037(4) -0.0010(4)
C17 0.0316(8) 0.0202(7) 0.0211(7) -0.0047(6) 0.0084(6) 0.0048(6)
C15 0.0170(7) 0.0231(7) 0.0208(7) -0.0039(5) 0.0028(5) 0.0017(5)
C16 0.0207(7) 0.0275(8) 0.0273(8) -0.0048(6) 0.0063(6) 0.0081(6)
C3 0.0139(6) 0.0253(7) 0.0153(6) 0.0018(5) 0.0032(5) 0.0007(5)
C12 0.0172(7) 0.0735(15) 0.0347(9) -0.0060(10) 0.0075(7) -0.0092(9)
C10 0.0150(6) 0.0245(7) 0.0135(6) 0.0007(5) 0.0044(5) -0.0030(5)
C4 0.0166(6) 0.0225(7) 0.0156(6) -0.0007(5) 0.0022(5) 0.0077(5)
C21 0.0404(9) 0.0247(8) 0.0199(7) 0.0015(6) 0.0014(6) -0.0176(7)
C11 0.0166(6) 0.0330(8) 0.0175(6) -0.0023(6) 0.0020(5) -0.0035(6)
C8 0.0160(6) 0.0126(6) 0.0137(6) 0.0011(5) 0.0011(5) -0.0004(5)
C14 0.0170(6) 0.0155(6) 0.0133(6) -0.0002(5) 0.0044(5) 0.0016(5)
C13 0.0139(6) 0.0156(6) 0.0109(5) 0.0012(5) 0.0008(4) 0.0006(5)
C1 0.0150(6) 0.0154(6) 0.0109(5) 0.0009(5) 0.0019(4) 0.0026(5)
C20 0.0184(6) 0.0143(6) 0.0164(6) -0.0005(5) 0.0057(5) -0.0021(5)
C6 0.0150(6) 0.0161(6) 0.0115(5) -0.0005(5) 0.0017(4) 0.0023(5)
C19 0.0176(6) 0.0180(6) 0.0138(6) 0.0016(5) 0.0023(5) 0.0004(5)
C7 0.0171(6) 0.0127(6) 0.0132(6) 0.0004(4) 0.0006(5) 0.0012(5)
C9 0.0159(6) 0.0165(6) 0.0157(6) 0.0010(5) 0.0019(5) 0.0011(5)
C5 0.0184(6) 0.0163(6) 0.0144(6) -0.0022(5) 0.0012(5) 0.0039(5)
C2 0.0163(6) 0.0186(6) 0.0157(6) 0.0020(5) 0.0029(5) 0.0010(5)
C18 0.0272(7) 0.0182(6) 0.0149(6) -0.0026(5) 0.0033(5) -0.0024(6)

loop_
_atom_type_symbol
_atom_type_description
_atom_type_scat_dispersion_real
_atom_type_scat_dispersion_imag
_atom_type_scat_source
C C 0.0033 0.0016 'International Tables Vol C Tables 4.2.6.8 and 6.1.1.4'
H H 0.0000 0.0000 'International Tables Vol C Tables 4.2.6.8 and 6.1.1.4'
Cl Cl 0.1484 0.1585 'International Tables Vol C Tables 4.2.6.8 and 6.1.1.4'
F F 0.0171 0.0103 'International Tables Vol C Tables 4.2.6.8 and 6.1.1.4'
N N 0.0061 0.0033 'International Tables Vol C Tables 4.2.6.8 and 6.1.1.4'
O O 0.0106 0.0060 'International Tables Vol C Tables 4.2.6.8 and 6.1.1.4'
Pd Pd -0.9988 1.0072 'International Tables Vol C Tables 4.2.6.8 and 6.1.1.4'

loop_
_geom_angle_atom_site_label_1
_geom_angle_atom_site_label_2
_geom_angle_atom_site_label_3
_geom_angle
_geom_angle_site_symmetry_1
_geom_angle_site_symmetry_3
_geom_angle_publ_flag
O2 Pd1 Pd1 83.90(3) . 2_656 ?
O2 Pd1 O3 82.99(4) . 2_656 ?
O3 Pd1 Pd1 74.41(3) 2_656 2_656 ?
N1 Pd1 Pd1 97.89(3) . 2_656 ?
N1 Pd1 O2 177.17(4) . . ?
N1 Pd1 O3 95.37(4) . 2_656 ?
C1 Pd1 Pd1 104.26(4) . 2_656 ?
C1 Pd1 O2 90.54(5) . . ?
C1 Pd1 O3 173.48(5) . 2_656 ?
C1 Pd1 N1 91.13(5) . . ?
C20 O2 Pd1 120.00(9) . . ?
C20 O3 Pd1 128.35(9) . 2_656 ?
C8 N1 Pd1 120.57(9) . . ?
C13 N1 Pd1 129.70(9) . . ?
C13 N1 C8 107.16(11) . . ?
C13 N2 C10 130.34(12) . . ?
C13 N2 C9 108.92(11) . . ?
C9 N2 C10 120.09(12) . . ?
C16 C17 H17 119.9 . . ?
C16 C17 C18 120.20(14) . . ?
C18 C17 H17 119.9 . . ?
C16 C15 H15 120.0 . . ?
C16 C15 C14 119.93(14) . . ?
C14 C15 H15 120.0 . . ?
C17 C16 H16 119.9 . . ?
C15 C16 C17 120.14(14) . . ?
C15 C16 H16 119.9 . . ?
C4 C3 Cl1 120.83(11) . . ?
C2 C3 Cl1 118.77(12) . . ?
C2 C3 C4 120.40(13) . . ?
H12A C12 H12B 109.5 . . ?
H12A C12 H12C 109.5 . . ?
H12B C12 H12C 109.5 . . ?
C11 C12 H12A 109.5 . . ?
C11 C12 H12B 109.5 . . ?
C11 C12 H12C 109.5 . . ?
N2 C10 H10A 109.1 . . ?
N2 C10 H10B 109.1 . . ?
N2 C10 C11 112.70(11) . . ?
H10A C10 H10B 107.8 . . ?
C11 C10 H10A 109.1 . . ?
C11 C10 H10B 109.1 . . ?
C3 C4 Cl2 121.67(11) . . ?
C5 C4 Cl2 119.03(12) . . ?
C5 C4 C3 119.30(13) . . ?
F2 C21 C20 112.80(13) . . ?
F2 C21 F1B 103.4(2) . . ?
F2 C21 F3A 101.16(17) . . ?
F2 C21 F1C 91.0(3) . . ?
F3B C21 F2 111.4(2) . . ?
F3B C21 C20 110.64(19) . . ?
F3B C21 F1B 107.0(3) . . ?
C20 C21 F1C 98.5(3) . . ?
F1B C21 C20 111.20(19) . . ?
F3A C21 C20 103.76(16) . . ?
F1A C21 F2 117.4(2) . . ?
F1A C21 C20 116.36(17) . . ?
F1A C21 F3A 102.3(2) . . ?
F3C C21 F2 123.9(4) . . ?
F3C C21 C20 120.0(4) . . ?
F3C C21 F1C 98.5(5) . . ?
C12 C11 H11A 109.6 . . ?
C12 C11 H11B 109.6 . . ?
C10 C11 C12 110.07(13) . . ?
C10 C11 H11A 109.6 . . ?
C10 C11 H11B 109.6 . . ?
H11A C11 H11B 108.2 . . ?
N1 C8 C9 108.24(12) . . ?
C7 C8 N1 126.36(13) . . ?
C7 C8 C9 125.09(13) . . ?
C15 C14 C13 121.07(13) . . ?
C19 C14 C15 119.73(13) . . ?
C19 C14 C13 119.18(12) . . ?
N1 C13 N2 112.01(12) . . ?
N1 C13 C14 124.96(12) . . ?
N2 C13 C14 122.91(12) . . ?
C6 C1 Pd1 124.02(10) . . ?
C2 C1 Pd1 118.18(10) . . ?
C2 C1 C6 117.71(12) . . ?
O2 C20 C21 113.84(12) . . ?
O3 C20 O2 130.86(13) . . ?
O3 C20 C21 115.18(13) . . ?
C1 C6 C7 123.22(12) . . ?
C5 C6 C1 120.34(13) . . ?
C5 C6 C7 116.37(12) . . ?
C14 C19 H19 120.0 . . ?
C18 C19 C14 120.03(13) . . ?
C18 C19 H19 120.0 . . ?
C8 C7 C6 125.00(13) . . ?
C8 C7 H7 117.5 . . ?
C6 C7 H7 117.5 . . ?
O1 C9 N2 125.34(13) . . ?
O1 C9 C8 131.02(13) . . ?
N2 C9 C8 103.56(11) . . ?
C4 C5 C6 120.91(13) . . ?
C4 C5 H5 119.5 . . ?
C6 C5 H5 119.5 . . ?
C3 C2 C1 121.33(13) . . ?
C3 C2 H2 119.3 . . ?
C1 C2 H2 119.3 . . ?
C17 C18 H18 120.0 . . ?
C19 C18 C17 119.93(14) . . ?
C19 C18 H18 120.0 . . ?

loop_
_geom_bond_atom_site_label_1
_geom_bond_atom_site_label_2
_geom_bond_distance
_geom_bond_site_symmetry_2
_geom_bond_publ_flag
Pd1 Pd1 3.0398(2) 2_656 ?
Pd1 O2 2.0484(10) . ?
Pd1 O3 2.1622(10) 2_656 ?
Pd1 N1 2.0171(12) . ?
Pd1 C1 1.9745(13) . ?
Cl2 C4 1.7306(14) . ?
Cl1 C3 1.7283(15) . ?
O2 C20 1.2552(17) . ?
F2 C21 1.3076(19) . ?
O3 C20 1.2360(18) . ?
O1 C9 1.2115(18) . ?
N1 C8 1.4002(17) . ?
N1 C13 1.3267(17) . ?
N2 C10 1.4666(17) . ?
N2 C13 1.3739(17) . ?
N2 C9 1.4001(18) . ?
F3B C21 1.285(4) . ?
C17 H17 0.9500 . ?
C17 C16 1.390(2) . ?
C17 C18 1.393(2) . ?
C15 H15 0.9500 . ?
C15 C16 1.384(2) . ?
C15 C14 1.400(2) . ?
C16 H16 0.9500 . ?
C3 C4 1.395(2) . ?
C3 C2 1.393(2) . ?
C12 H12A 0.9800 . ?
C12 H12B 0.9800 . ?
C12 H12C 0.9800 . ?
C12 C11 1.523(2) . ?
C10 H10A 0.9900 . ?
C10 H10B 0.9900 . ?
C10 C11 1.5222(19) . ?
C4 C5 1.379(2) . ?
C21 C20 1.548(2) . ?
C21 F1B 1.347(4) . ?
C21 F3A 1.484(4) . ?
C21 F1A 1.280(3) . ?
C21 F3C 1.132(7) . ?
C21 F1C 1.641(7) . ?
C11 H11A 0.9900 . ?
C11 H11B 0.9900 . ?
C8 C7 1.3424(19) . ?
C8 C9 1.4718(19) . ?
C14 C13 1.4639(19) . ?
C14 C19 1.397(2) . ?
C1 C6 1.4136(19) . ?
C1 C2 1.4005(19) . ?
C6 C7 1.4469(19) . ?
C6 C5 1.4041(18) . ?
C19 H19 0.9500 . ?
C19 C18 1.386(2) . ?
C7 H7 0.9500 . ?
C5 H5 0.9500 . ?
C2 H2 0.9500 . ?
C18 H18 0.9500 . ?

loop_
_geom_torsion_atom_site_label_1
_geom_torsion_atom_site_label_2
_geom_torsion_atom_site_label_3
_geom_torsion_atom_site_label_4
_geom_torsion
_geom_torsion_site_symmetry_1
_geom_torsion_site_symmetry_2
_geom_torsion_site_symmetry_3
_geom_torsion_site_symmetry_4
_geom_torsion_publ_flag
Pd1 O2 C20 O3 16.9(2) . . . . ?
Pd1 O2 C20 C21 -158.97(11) . . . . ?
Pd1 O3 C20 O2 -3.0(2) 2_656 . . . ?
Pd1 O3 C20 C21 172.78(10) 2_656 . . . ?
Pd1 N1 C8 C7 -25.74(18) . . . . ?
Pd1 N1 C8 C9 160.38(9) . . . . ?
Pd1 N1 C13 N2 -158.34(9) . . . . ?
Pd1 N1 C13 C14 25.62(19) . . . . ?
Pd1 C1 C6 C7 8.10(19) . . . . ?
Pd1 C1 C6 C5 -175.04(10) . . . . ?
Pd1 C1 C2 C3 176.36(10) . . . . ?
Cl2 C4 C5 C6 -179.45(11) . . . . ?
Cl1 C3 C4 Cl2 -0.19(18) . . . . ?
Cl1 C3 C4 C5 179.69(11) . . . . ?
Cl1 C3 C2 C1 -179.90(11) . . . . ?
F2 C21 C20 O2 -156.12(15) . . . . ?
F2 C21 C20 O3 27.3(2) . . . . ?
N1 C8 C7 C6 -1.5(2) . . . . ?
N1 C8 C9 O1 178.96(15) . . . . ?
N1 C8 C9 N2 1.97(14) . . . . ?
N2 C10 C11 C12 179.78(15) . . . . ?
F3B C21 C20 O2 78.3(3) . . . . ?
F3B C21 C20 O3 -98.2(3) . . . . ?
C15 C14 C13 N1 -141.79(14) . . . . ?
C15 C14 C13 N2 42.6(2) . . . . ?
C15 C14 C19 C18 -2.1(2) . . . . ?
C16 C17 C18 C19 0.7(2) . . . . ?
C16 C15 C14 C13 -176.94(14) . . . . ?
C16 C15 C14 C19 1.3(2) . . . . ?
C3 C4 C5 C6 0.7(2) . . . . ?
C10 N2 C13 N1 -172.46(13) . . . . ?
C10 N2 C13 C14 3.7(2) . . . . ?
C10 N2 C9 O1 -5.7(2) . . . . ?
C10 N2 C9 C8 171.56(11) . . . . ?
C4 C3 C2 C1 -0.6(2) . . . . ?
C8 N1 C13 N2 3.15(15) . . . . ?
C8 N1 C13 C14 -172.90(12) . . . . ?
C14 C15 C16 C17 0.4(2) . . . . ?
C14 C19 C18 C17 1.1(2) . . . . ?
C13 N1 C8 C7 170.75(13) . . . . ?
C13 N1 C8 C9 -3.13(14) . . . . ?
C13 N2 C10 C11 -109.59(16) . . . . ?
C13 N2 C9 O1 -177.34(14) . . . . ?
C13 N2 C9 C8 -0.13(14) . . . . ?
C13 C14 C19 C18 176.27(13) . . . . ?
C1 C6 C7 C8 11.6(2) . . . . ?
C1 C6 C5 C4 -1.6(2) . . . . ?
C6 C1 C2 C3 -0.3(2) . . . . ?
C19 C14 C13 N1 39.9(2) . . . . ?
C19 C14 C13 N2 -135.72(14) . . . . ?
F1B C21 C20 O2 -40.5(3) . . . . ?
F1B C21 C20 O3 143.0(3) . . . . ?
C7 C8 C9 O1 5.0(2) . . . . ?
C7 C8 C9 N2 -172.00(13) . . . . ?
C7 C6 C5 C4 175.47(12) . . . . ?
C9 N2 C10 C11 80.74(16) . . . . ?
C9 N2 C13 N1 -1.90(15) . . . . ?
C9 N2 C13 C14 174.24(12) . . . . ?
C9 C8 C7 C6 171.43(13) . . . . ?
C5 C6 C7 C8 -165.38(13) . . . . ?
C2 C3 C4 Cl2 -179.43(11) . . . . ?
C2 C3 C4 C5 0.4(2) . . . . ?
C2 C1 C6 C7 -175.49(12) . . . . ?
C2 C1 C6 C5 1.36(19) . . . . ?
C18 C17 C16 C15 -1.4(3) . . . . ?
F3A C21 C20 O2 95.3(2) . . . . ?
F3A C21 C20 O3 -81.3(2) . . . . ?
F1A C21 C20 O2 -16.2(3) . . . . ?
F1A C21 C20 O3 167.3(3) . . . . ?
F3C C21 C20 O2 43.5(6) . . . . ?
F3C C21 C20 O3 -133.0(6) . . . . ?
F1C C21 C20 O2 -61.4(3) . . . . ?
F1C C21 C20 O3 122.0(3) . . . . ?
